data_2108666
loop_
_publ_author_name
'Gulyaeva, Oksana A.'
'Solodovnikova, Zoya A.'
'Solodovnikov, Sergey F.'
'Zolotova, Evgeniya S.'
'Mateyshina, Yuliya G.'
'Uvarov, Nikolai F.'

_publ_section_title
;
 Triple molybdates K~3{--~<i>x</i>}Na~1+<i>x~</i><i>M</i>~4~(MoO~4~)~6~
 (<i>M</i>~= Ni, Mg, Co) and
 K~3+<i>x~</i>Li~1{--~<i>x</i>}Mg~4~(MoO~4~)~6~ isotypic with
 II-Na~3~Fe~2~(AsO~4~)~3~ and yurmarinite: synthesis, potassium disorder,
 crystal chemistry and ionic conductivity
;
_journal_coeditor_code JE5031SUP1
_journal_issue 5
_journal_name_full 'Acta Crystallographica Section B'
_journal_page_first
;
;
_journal_paper_doi 10.1107/S2052520620010677
_journal_volume 76
_journal_year 2020
_chemical_formula_moiety 'K3 Na Mg4, 6(Mo O4)'
_chemical_formula_sum 'K3 Mg4 Mo6 Na O24'
_chemical_formula_weight 1197.17
_space_group_crystal_system trigonal
_space_group_IT_number 167
_space_group_name_Hall '-R 3 2"c'
_space_group_name_H-M_alt 'R -3 c :H'
_atom_sites_solution_primary direct
_atom_sites_solution_secondary difmap
_audit_creation_method SHELXL-2017/1
_cell_angle_alpha 90
_cell_angle_beta 90
_cell_angle_gamma 120
_cell_formula_units_Z 6
_cell_length_a 14.4528(2)
_cell_length_b 14.4528(2)
_cell_length_c 19.8894(3)
_cell_measurement_reflns_used 10553
_cell_measurement_temperature 296(2)
_cell_measurement_theta_max 28.28
_cell_measurement_theta_min 2.62
_cell_volume 3597.96(9)
_computing_cell_refinement 'SAINT (Bruker, 2004)'
_computing_data_collection 'APEX2 (Bruker, 2004)'
_computing_data_reduction 'SAINT (Bruker, 2004)'
_computing_molecular_graphics 'DIAMOND (Brandenburg, 2008)'
_computing_structure_refinement 'SHELXL-2017/1 (Sheldrick, 2017)'
_computing_structure_solution 'SHELXL-2017/1 (Sheldrick, 2017)'
_diffrn_ambient_temperature 296(2)
_diffrn_measured_fraction_theta_full 0.997
_diffrn_measured_fraction_theta_max 0.998
_diffrn_measurement_device_type 'Bruker-Nonius X8 APEX CCD diffractometer'
_diffrn_measurement_method '\ f scans, frame data integration'
_diffrn_radiation_type MoK\a
_diffrn_radiation_wavelength 0.71073
_diffrn_reflns_av_R_equivalents 0.0296
_diffrn_reflns_av_unetI/netI 0.0153
_diffrn_reflns_Laue_measured_fraction_full 0.997
_diffrn_reflns_Laue_measured_fraction_max 0.998
_diffrn_reflns_limit_h_max 19
_diffrn_reflns_limit_h_min -19
_diffrn_reflns_limit_k_max 17
_diffrn_reflns_limit_k_min -18
_diffrn_reflns_limit_l_max 26
_diffrn_reflns_limit_l_min -26
_diffrn_reflns_number 10553
_diffrn_reflns_point_group_measured_fraction_full 0.997
_diffrn_reflns_point_group_measured_fraction_max 0.998
_diffrn_reflns_theta_full 25.242
_diffrn_reflns_theta_max 28.283
_diffrn_reflns_theta_min 2.616
_exptl_absorpt_coefficient_mu 3.786
_exptl_absorpt_correction_T_max 0.893
_exptl_absorpt_correction_T_min 0.834
_exptl_absorpt_correction_type multi-scan
_exptl_absorpt_process_details 'SADABS (Bruker, 2005)'
_exptl_crystal_colour colourless
_exptl_crystal_density_diffrn 3.315
_exptl_crystal_density_method 'not measured'
_exptl_crystal_description fragment
_exptl_crystal_F_000 3360
_exptl_crystal_size_max 0.060
_exptl_crystal_size_mid 0.040
_exptl_crystal_size_min 0.030
_refine_diff_density_max 0.389
_refine_diff_density_min -0.456
_refine_diff_density_rms 0.081
_refine_ls_extinction_coef 0.000180(16)
_refine_ls_extinction_expression Fc^*^=kFc[1+0.001xFc^2^\l^3^/sin(2\q)]^-1/4^
_refine_ls_extinction_method 'SHELXL-2017/1 (Sheldrick 2017)'
_refine_ls_goodness_of_fit_ref 1.196
_refine_ls_matrix_type full
_refine_ls_number_parameters 76
_refine_ls_number_reflns 1001
_refine_ls_number_restraints 7
_refine_ls_restrained_S_all 1.195
_refine_ls_R_factor_all 0.0172
_refine_ls_R_factor_gt 0.0151
_refine_ls_shift/su_max 0.004
_refine_ls_shift/su_mean 0.000
_refine_ls_structure_factor_coef Fsqd
_refine_ls_weighting_details 'w=1/[\s^2^(Fo^2^)+(0.0111P)^2^+7.1525P] where P=(Fo^2^+2Fc^2^)/3'
_refine_ls_weighting_scheme calc
_refine_ls_wR_factor_gt 0.0335
_refine_ls_wR_factor_ref 0.0340
_reflns_Friedel_coverage 0.000
_reflns_number_gt 932
_reflns_number_total 1001
_reflns_threshold_expression 'I > 2\s(I)'
_cod_data_source_file je5031sup1.cif
_cod_data_source_block III
_cod_original_cell_volume 3597.96(11)
_cod_original_sg_symbol_H-M 'R -3 c'
_cod_database_code 2108666
_publcif_datablock.id {17aa6f2f-8adf-4573-9bb2-ceb7426fc40b}

_shelx_shelxl_version_number 2017/1
_shelx_space_group_comment
;
The symmetry employed for this shelxl refinement is uniquely defined
by the following loop, which should always be used as a source of
symmetry information in preference to the above space-group names.
They are only intended as comments.
;
_shelx_estimated_absorpt_t_min 0.805
_shelx_estimated_absorpt_t_max 0.895

loop_
_space_group_symop_operation_xyz
'x, y, z'
'-y, x-y, z'
'-x+y, -x, z'
'y, x, -z+1/2'
'x-y, -y, -z+1/2'
'-x, -x+y, -z+1/2'
'x+2/3, y+1/3, z+1/3'
'-y+2/3, x-y+1/3, z+1/3'
'-x+y+2/3, -x+1/3, z+1/3'
'y+2/3, x+1/3, -z+5/6'
'x-y+2/3, -y+1/3, -z+5/6'
'-x+2/3, -x+y+1/3, -z+5/6'
'x+1/3, y+2/3, z+2/3'
'-y+1/3, x-y+2/3, z+2/3'
'-x+y+1/3, -x+2/3, z+2/3'
'y+1/3, x+2/3, -z+7/6'
'x-y+1/3, -y+2/3, -z+7/6'
'-x+1/3, -x+y+2/3, -z+7/6'
'-x, -y, -z'
'y, -x+y, -z'
'x-y, x, -z'
'-y, -x, z-1/2'
'-x+y, y, z-1/2'
'x, x-y, z-1/2'
'-x+2/3, -y+1/3, -z+1/3'
'y+2/3, -x+y+1/3, -z+1/3'
'x-y+2/3, x+1/3, -z+1/3'
'-y+2/3, -x+1/3, z-1/6'
'-x+y+2/3, y+1/3, z-1/6'
'x+2/3, x-y+1/3, z-1/6'
'-x+1/3, -y+2/3, -z+2/3'
'y+1/3, -x+y+2/3, -z+2/3'
'x-y+1/3, x+2/3, -z+2/3'
'-y+1/3, -x+2/3, z+1/6'
'-x+y+1/3, y+2/3, z+1/6'
'x+1/3, x-y+2/3, z+1/6'

loop_
_atom_site_label
_atom_site_type_symbol
_atom_site_fract_x
_atom_site_fract_y
_atom_site_fract_z
_atom_site_U_iso_or_equiv
_atom_site_adp_type
_atom_site_occupancy
_atom_site_site_symmetry_order
_atom_site_calc_flag
_atom_site_refinement_flags_posn
_atom_site_refinement_flags_adp
_atom_site_refinement_flags_occupancy
_atom_site_disorder_assembly
_atom_site_disorder_group
Mo Mo 0.18653(2) 0.00666(2) 0.35467(2) 0.01349(7) Uani 1 1 d . . . . .
Mg1 Mg 0.000000 0.000000 0.250000 0.0106(3) Uani 1 6 d S T P . .
Mg2 Mg 0.21486(7) 0.21486(7) 0.250000 0.0130(2) Uani 1 2 d S T P . .
Na1 Na 0.000000 0.000000 0.500000 0.0274(5) Uani 1 6 d S T P . .
K1 K 0.2565(3) 0.2400(3) 0.44331(17) 0.0263(6) Uani 0.4237(14) 1 d . U P . .
K2 K 0.281(2) 0.252(2) 0.4288(10) 0.050(6) Uani 0.0763(14) 1 d . U P . .
O1 O 0.15435(14) 0.02413(15) 0.43545(8) 0.0337(4) Uani 1 1 d . . . . .
O2 O 0.26341(12) -0.05651(12) 0.35676(8) 0.0234(4) Uani 1 1 d . . . . .
O3 O 0.26436(12) 0.13186(12) 0.31610(8) 0.0219(3) Uani 1 1 d . . . . .
O4 O 0.06533(11) -0.07261(11) 0.30737(7) 0.0146(3) Uani 1 1 d . . . . .

loop_
_atom_site_aniso_label
_atom_site_aniso_U_11
_atom_site_aniso_U_22
_atom_site_aniso_U_33
_atom_site_aniso_U_23
_atom_site_aniso_U_13
_atom_site_aniso_U_12
Mo 0.01417(11) 0.01354(11) 0.01332(10) -0.00154(6) -0.00376(6) 0.00735(8)
Mg1 0.0087(5) 0.0087(5) 0.0144(7) 0.000 0.000 0.0043(2)
Mg2 0.0107(3) 0.0107(3) 0.0165(5) -0.00126(17) 0.00126(17) 0.0045(4)
Na1 0.0312(8) 0.0312(8) 0.0198(11) 0.000 0.000 0.0156(4)
K1 0.0407(10) 0.0197(9) 0.0197(17) -0.0028(10) -0.0064(10) 0.0160(8)
K2 0.122(18) 0.026(7) 0.006(7) -0.004(5) -0.010(8) 0.038(10)
O1 0.0363(10) 0.0428(11) 0.0180(8) -0.0085(7) -0.0023(7) 0.0167(9)
O2 0.0209(8) 0.0194(8) 0.0329(9) 0.0010(6) -0.0084(6) 0.0122(7)
O3 0.0155(8) 0.0170(8) 0.0307(8) 0.0021(6) -0.0056(6) 0.0062(6)
O4 0.0150(7) 0.0125(7) 0.0169(7) -0.0009(5) -0.0036(5) 0.0074(6)

loop_
_atom_type_symbol
_atom_type_description
_atom_type_scat_dispersion_real
_atom_type_scat_dispersion_imag
_atom_type_scat_source
O O 0.0106 0.0060 'International Tables Vol C Tables 4.2.6.8 and 6.1.1.4'
Na Na 0.0362 0.0249 'International Tables Vol C Tables 4.2.6.8 and 6.1.1.4'
Mg Mg 0.0486 0.0363 'International Tables Vol C Tables 4.2.6.8 and 6.1.1.4'
K K 0.2009 0.2494 'International Tables Vol C Tables 4.2.6.8 and 6.1.1.4'
Mo Mo -1.6832 0.6857 'International Tables Vol C Tables 4.2.6.8 and 6.1.1.4'

loop_
_geom_angle_atom_site_label_1
_geom_angle_atom_site_label_2
_geom_angle_atom_site_label_3
_geom_angle
_geom_angle_site_symmetry_1
_geom_angle_site_symmetry_3
_geom_angle_publ_flag
O1 Mo O2 109.93(8) . . ?
O1 Mo O3 109.63(8) . . ?
O2 Mo O3 107.44(7) . . ?
O1 Mo O4 109.33(7) . . ?
O2 Mo O4 110.36(6) . . ?
O3 Mo O4 110.13(6) . . ?
O4 Mg1 O4 177.09(8) 2 6 ?
O4 Mg1 O4 89.60(8) 2 4 ?
O4 Mg1 O4 92.54(5) 6 4 ?
O4 Mg1 O4 85.39(8) 2 5 ?
O4 Mg1 O4 92.54(5) 6 5 ?
O4 Mg1 O4 92.54(5) 4 5 ?
O4 Mg1 O4 92.54(5) 2 3 ?
O4 Mg1 O4 89.60(8) 6 3 ?
O4 Mg1 O4 85.39(8) 4 3 ?
O4 Mg1 O4 177.09(8) 5 3 ?
O4 Mg1 O4 92.54(5) 2 . ?
O4 Mg1 O4 85.39(8) 6 . ?
O4 Mg1 O4 177.09(8) 4 . ?
O4 Mg1 O4 89.60(8) 5 . ?
O4 Mg1 O4 92.54(5) 3 . ?
O2 Mg2 O2 93.08(10) 32 29 ?
O2 Mg2 O4 174.99(7) 32 5 ?
O2 Mg2 O4 91.91(5) 29 5 ?
O2 Mg2 O4 91.91(5) 32 2 ?
O2 Mg2 O4 174.99(7) 29 2 ?
O4 Mg2 O4 83.10(8) 5 2 ?
O2 Mg2 O3 92.96(6) 32 . ?
O2 Mg2 O3 96.01(6) 29 . ?
O4 Mg2 O3 86.96(6) 5 . ?
O4 Mg2 O3 83.28(6) 2 . ?
O2 Mg2 O3 96.01(6) 32 4 ?
O2 Mg2 O3 92.96(6) 29 4 ?
O4 Mg2 O3 83.28(6) 5 4 ?
O4 Mg2 O3 86.96(6) 2 4 ?
O3 Mg2 O3 166.95(10) . 4 ?
O1 Na1 O1 180.00(8) 21_556 3 ?
O1 Na1 O1 94.92(5) 21_556 20_556 ?
O1 Na1 O1 85.08(5) 3 20_556 ?
O1 Na1 O1 85.08(5) 21_556 2 ?
O1 Na1 O1 94.92(5) 3 2 ?
O1 Na1 O1 180.00(6) 20_556 2 ?
O1 Na1 O1 94.92(5) 21_556 19_556 ?
O1 Na1 O1 85.08(5) 3 19_556 ?
O1 Na1 O1 94.92(5) 20_556 19_556 ?
O1 Na1 O1 85.08(5) 2 19_556 ?
O1 Na1 O1 85.08(5) 21_556 . ?
O1 Na1 O1 94.92(5) 3 . ?
O1 Na1 O1 85.08(5) 20_556 . ?
O1 Na1 O1 94.92(5) 2 . ?
O1 Na1 O1 180.0 19_556 . ?
O2 K1 O1 141.42(14) 34 . ?
O2 K1 O3 65.99(9) 34 12 ?
O1 K1 O3 80.35(11) . 12 ?
O2 K1 O1 84.50(11) 34 21_556 ?
O1 K1 O1 72.07(10) . 21_556 ?
O3 K1 O1 81.74(10) 12 21_556 ?
O2 K1 O3 60.22(10) 34 34 ?
O1 K1 O3 136.60(12) . 34 ?
O3 K1 O3 122.93(14) 12 34 ?
O1 K1 O3 75.80(9) 21_556 34 ?
O2 K1 O3 139.12(12) 34 . ?
O1 K1 O3 59.53(9) . . ?
O3 K1 O3 96.16(12) 12 . ?
O1 K1 O3 131.08(14) 21_556 . ?
O3 K1 O3 137.41(13) 34 . ?
O2 K1 O2 103.20(12) 34 32 ?
O1 K1 O2 113.40(14) . 32 ?
O3 K1 O2 131.68(11) 12 32 ?
O1 K1 O2 146.17(13) 21_556 32 ?
O3 K1 O2 79.73(10) 34 32 ?
O3 K1 O2 60.33(7) . 32 ?
O2 K1 O1 125.09(13) 34 2 ?
O1 K1 O1 68.83(10) . 2 ?
O3 K1 O1 136.77(11) 12 2 ?
O1 K1 O1 60.70(8) 21_556 2 ?
O3 K1 O1 70.28(8) 34 2 ?
O3 K1 O1 93.58(10) . 2 ?
O2 K1 O1 89.25(9) 32 2 ?
O2 K1 O4 150.63(14) 34 2 ?
O1 K1 O4 67.30(9) . 2 ?
O3 K1 O4 141.66(15) 12 2 ?
O1 K1 O4 105.95(10) 21_556 2 ?
O3 K1 O4 95.14(10) 34 2 ?
O3 K1 O4 50.10(7) . 2 ?
O2 K1 O4 53.34(7) 32 2 ?
O1 K1 O4 47.90(6) 2 2 ?
O2 K2 O2 110.2(8) 34 32 ?
O2 K2 O3 153.9(10) 34 . ?
O2 K2 O3 66.4(5) 32 . ?
O2 K2 O3 65.9(6) 34 12 ?
O2 K2 O3 146.5(9) 32 12 ?
O3 K2 O3 101.9(9) . 12 ?
O2 K2 O1 132.4(8) 34 . ?
O2 K2 O1 117.0(9) 32 . ?
O3 K2 O1 60.7(5) . . ?
O3 K2 O1 78.0(6) 12 . ?
O2 K2 O3 57.8(5) 34 34 ?
O2 K2 O3 81.0(7) 32 34 ?
O3 K2 O3 140.6(10) . 34 ?
O3 K2 O3 117.5(7) 12 34 ?
O1 K2 O3 122.9(8) . 34 ?
O2 K2 O1 76.8(5) 34 21_556 ?
O2 K2 O1 138.1(10) 32 21_556 ?
O3 K2 O1 124.1(8) . 21_556 ?
O3 K2 O1 75.1(5) 12 21_556 ?
O1 K2 O1 64.3(4) . 21_556 ?
O3 K2 O1 67.9(5) 34 21_556 ?
O2 K2 O4 149.6(10) 34 2 ?
O2 K2 O4 54.8(4) 32 2 ?
O3 K2 O4 51.2(4) . 2 ?
O3 K2 O4 142.3(9) 12 2 ?
O1 K2 O4 66.0(5) . 2 ?
O3 K2 O4 92.2(7) 34 2 ?
O1 K2 O4 97.7(6) 21_556 2 ?
Mo O1 Na1 139.63(9) . . ?
Mo O1 K1 101.00(10) . . ?
Na1 O1 K1 93.85(9) . . ?
Mo O1 K2 93.6(4) . . ?
Na1 O1 K2 101.5(5) . . ?
K1 O1 K2 8.0(5) . . ?
Mo O1 K1 124.79(12) . 20_556 ?
Na1 O1 K1 89.19(9) . 20_556 ?
K1 O1 K1 98.24(9) . 20_556 ?
K2 O1 K1 100.4(5) . 20_556 ?
Mo O1 K2 123.3(5) . 20_556 ?
Na1 O1 K2 90.2(4) . 20_556 ?
K1 O1 K2 99.7(5) . 20_556 ?
K2 O1 K2 101.7(4) . 20_556 ?
K1 O1 K2 1.8(5) 20_556 20_556 ?
Mo O1 K1 87.60(8) . 3 ?
Na1 O1 K1 75.48(7) . 3 ?
K1 O1 K1 169.33(10) . 3 ?
K2 O1 K1 176.4(6) . 3 ?
K1 O1 K1 81.67(8) 20_556 3 ?
K2 O1 K1 80.5(5) 20_556 3 ?
Mo O2 Mg2 145.54(10) . 33_545 ?
Mo O2 K1 99.77(10) . 28 ?
Mg2 O2 K1 102.15(10) 33_545 28 ?
Mo O2 K2 102.4(6) . 28 ?
Mg2 O2 K2 103.3(6) 33_545 28 ?
K1 O2 K2 8.8(5) 28 28 ?
Mo O2 K2 115.2(5) . 33_545 ?
Mg2 O2 K2 98.4(5) 33_545 33_545 ?
K1 O2 K2 38.5(5) 28 33_545 ?
K2 O2 K2 29.9(10) 28 33_545 ?
Mo O2 K1 115.55(10) . 33_545 ?
Mg2 O2 K1 98.71(10) 33_545 33_545 ?
K1 O2 K1 44.84(12) 28 33_545 ?
K2 O2 K1 36.1(4) 28 33_545 ?
K2 O2 K1 6.4(6) 33_545 33_545 ?
Mo O3 Mg2 128.79(8) . . ?
Mo O3 K2 95.9(4) . . ?
Mg2 O3 K2 95.3(5) . . ?
Mo O3 K2 115.6(5) . 12 ?
Mg2 O3 K2 97.0(5) . 12 ?
K2 O3 K2 29.0(9) . 12 ?
Mo O3 K1 122.20(10) . 12 ?
Mg2 O3 K1 95.12(10) . 12 ?
K2 O3 K1 37.2(5) . 12 ?
K2 O3 K1 8.4(5) 12 12 ?
Mo O3 K1 91.40(9) . 28 ?
Mg2 O3 K1 121.77(9) . 28 ?
K2 O3 K1 123.9(6) . 28 ?
K2 O3 K1 100.2(5) 12 28 ?
K1 O3 K1 94.35(13) 12 28 ?
Mo O3 K1 89.81(9) . . ?
Mg2 O3 K1 96.67(9) . . ?
K2 O3 K1 6.9(5) . . ?
K2 O3 K1 35.6(4) 12 . ?
K1 O3 K1 43.95(11) 12 . ?
K1 O3 K1 127.51(11) 28 . ?
Mo O3 K2 88.7(5) . 28 ?
Mg2 O3 K2 119.1(4) . 28 ?
K2 O3 K2 130.9(7) . 28 ?
K2 O3 K2 107.4(9) 12 28 ?
K1 O3 K2 101.5(4) 12 28 ?
K1 O3 K2 7.2(4) 28 28 ?
K1 O3 K2 134.2(3) . 28 ?
Mo O4 Mg1 120.62(7) . . ?
Mo O4 Mg2 135.84(7) . 3 ?
Mg1 O4 Mg2 95.76(6) . 3 ?
Mo O4 K2 91.2(4) . 3 ?
Mg1 O4 K2 136.5(4) . 3 ?
Mg2 O4 K2 75.4(3) 3 3 ?
Mo O4 K1 86.14(7) . 3 ?
Mg1 O4 K1 137.12(9) . 3 ?
Mg2 O4 K1 82.16(6) 3 3 ?
K2 O4 K1 6.7(4) 3 3 ?

loop_
_geom_bond_atom_site_label_1
_geom_bond_atom_site_label_2
_geom_bond_distance
_geom_bond_site_symmetry_2
_geom_bond_publ_flag
Mo O1 1.7259(16) . ?
Mo O2 1.7562(16) . ?
Mo O3 1.7586(15) . ?
Mo O4 1.8053(14) . ?
Mg1 O4 2.0701(13) 2 ?
Mg1 O4 2.0701(13) 6 ?
Mg1 O4 2.0701(13) 4 ?
Mg1 O4 2.0701(13) 5 ?
Mg1 O4 2.0701(13) 3 ?
Mg1 O4 2.0701(13) . ?
Mg2 O2 2.0367(16) 32 ?
Mg2 O2 2.0367(16) 29 ?
Mg2 O4 2.1163(15) 5 ?
Mg2 O4 2.1163(16) 2 ?
Mg2 O3 2.1302(15) . ?
Mg2 O3 2.1303(15) 4 ?
Na1 O1 2.4430(18) 21_556 ?
Na1 O1 2.4430(18) 3 ?
Na1 O1 2.4430(18) 20_556 ?
Na1 O1 2.4430(18) 2 ?
Na1 O1 2.4430(18) 19_556 ?
Na1 O1 2.4431(18) . ?
Na1 K1 3.767(3) 20_556 ?
Na1 K1 3.767(3) 2 ?
Na1 K1 3.767(3) 19_556 ?
Na1 K1 3.767(3) . ?
Na1 K1 3.767(3) 3 ?
Na1 K1 3.767(3) 21_556 ?
K1 K2 0.42(2) . ?
K1 K2 1.80(2) 12 ?
K1 K1 2.195(6) 12 ?
K1 O2 2.697(4) 34 ?
K1 O1 2.707(4) . ?
K1 O3 2.848(4) 12 ?
K1 O1 2.902(3) 21_556 ?
K1 O3 2.936(4) 34 ?
K1 O3 3.006(4) . ?
K1 O2 3.009(4) 32 ?
K1 O1 3.544(4) 2 ?
K1 O4 3.554(4) 2 ?
K2 K2 1.41(5) 12 ?
K2 O2 2.71(3) 34 ?
K2 O2 2.74(2) 32 ?
K2 O3 2.77(2) . ?
K2 O3 2.84(3) 12 ?
K2 O1 2.86(2) . ?
K2 O3 3.11(3) 34 ?
K2 O1 3.31(2) 21_556 ?
K2 O4 3.55(3) 2 ?

_cod_database_fobs_code 2108666
